data_1506854
loop_
_publ_author_name
'Nishiumi, Toyohiko'
'Chimoto, Yuya'
'Hagiwara, Yuki'
'Higuchi, Masayoshi'
'Yamamoto, Kimihisa'

_publ_section_title
;
 First Redox Polymer Bearing One-Step Successive Two-Electron-Transfer
 Process Based on Redox Potential Inversion
;
_journal_issue 7
_journal_name_full Macromolecules
_journal_page_first 2661
_journal_paper_doi 10.1021/ma035370x
_journal_volume 37
_journal_year 2004
_chemical_formula_moiety 'C22 H24 N2 '
_chemical_formula_sum 'C22 H24 N2'
_chemical_formula_weight 316.44
_space_group_IT_number 14
_symmetry_cell_setting monoclinic
_symmetry_Int_Tables_number 14
_symmetry_space_group_name_Hall '-P 2yab'
_symmetry_space_group_name_H-M 'P 1 21/a 1'
_audit_creation_date 'Sat Jan 11 11:21:52 2003'
_audit_creation_method 'by teXsan'
_cell_angle_alpha 90
_cell_angle_beta 94.40(1)
_cell_angle_gamma 90
_cell_formula_units_Z 2
_cell_length_a 12.947(2)
_cell_length_b 7.040(1)
_cell_length_c 9.542(2)
_cell_measurement_reflns_used 25
_cell_measurement_temperature 298(1)
_cell_measurement_theta_max 11.8
_cell_measurement_theta_min 10.0
_cell_volume 867.2(3)
_computing_cell_refinement WinAFC
_computing_data_collection WinAFC
_computing_data_reduction 'teXsan Ver. 1.11'
_computing_publication_material 'teXsan Ver. 1.11'
_computing_structure_refinement SHELXL97
_computing_structure_solution SHELXS97
_diffrn_measured_fraction_theta_full 1.0
_diffrn_measured_fraction_theta_max 1.0
_diffrn_measurement_device_type 'Rigaku AFC7R'
_diffrn_measurement_method \w-2\q
_diffrn_radiation_type 'Mo K\a'
_diffrn_radiation_wavelength 0.71073
_diffrn_reflns_av_R_equivalents 0.010
_diffrn_reflns_limit_h_max 16
_diffrn_reflns_limit_h_min -6
_diffrn_reflns_limit_k_max 3
_diffrn_reflns_limit_k_min -9
_diffrn_reflns_limit_l_max 12
_diffrn_reflns_limit_l_min -12
_diffrn_reflns_number 2319
_diffrn_reflns_theta_full 27.5
_diffrn_reflns_theta_max 27.5
_diffrn_reflns_theta_min 2.5
_diffrn_standards_decay_% 0
_diffrn_standards_interval_count 150
_diffrn_standards_number 3
_exptl_absorpt_coefficient_mu 0.071
_exptl_absorpt_correction_T_max 1.000
_exptl_absorpt_correction_T_min 0.982
_exptl_absorpt_correction_type psi-scan
_exptl_absorpt_process_details '(North, Phillips & Mathews, 1968)'
_exptl_crystal_colour colorless
_exptl_crystal_density_diffrn 1.212
_exptl_crystal_density_method 'not measured'
_exptl_crystal_description prism
_exptl_crystal_size_max 0.40
_exptl_crystal_size_mid 0.30
_exptl_crystal_size_min 0.25
_refine_diff_density_max 0.15
_refine_diff_density_min -0.19
_refine_ls_extinction_method none
_refine_ls_goodness_of_fit_ref 1.03
_refine_ls_hydrogen_treatment refall
_refine_ls_number_parameters 156
_refine_ls_number_reflns 1987
_refine_ls_R_factor_gt 0.043
_refine_ls_shift/su_max 0.01
_refine_ls_structure_factor_coef Fsqd
_refine_ls_weighting_details 'w = 1/[\s^2^(Fo^2^) + (0.0589P)^2^+0.1623P] where P=(Fo^2^+2Fc^2^)/3'
_refine_ls_weighting_scheme calc
_refine_ls_wR_factor_ref 0.126
_reflns_number_gt 1373
_reflns_number_total 1987
_reflns_threshold_expression I>2\S(I)
_cod_data_source_file ma035370xsi20040207_020732.cif
_cod_data_source_block TMA
_cod_original_formula_sum 'C22 H24 N2 '
_cod_database_code 1506854

loop_
_symmetry_equiv_pos_as_xyz
x,y,z
1/2-x,1/2+y,-z
-x,-y,-z
1/2+x,1/2-y,z

loop_
_atom_site_label
_atom_site_type_symbol
_atom_site_fract_x
_atom_site_fract_y
_atom_site_fract_z
_atom_site_U_iso_or_equiv
_atom_site_adp_type
_atom_site_occupancy
_atom_site_calc_flag
N(1) N 0.8155(1) 0.1570(2) 0.0855(1) 0.0432(3) Uani 1.00 d
C(2) C 0.9105(1) 0.0800(2) 0.0443(1) 0.0355(3) Uani 1.00 d
C(3) C 0.9614(1) 0.1703(2) -0.0622(1) 0.0361(3) Uani 1.00 d
C(4) C 1.0519(1) 0.0887(2) -0.1070(1) 0.0364(3) Uani 1.00 d
C(5) C 0.9187(2) 0.3515(3) -0.1278(2) 0.0507(4) Uani 1.00 d
C(6) C 1.1093(2) 0.1847(3) -0.2197(2) 0.0494(4) Uani 1.00 d
C(7) C 0.8078(1) 0.2541(2) 0.2124(1) 0.0364(3) Uani 1.00 d
C(8) C 0.7130(1) 0.3359(2) 0.2393(2) 0.0446(4) Uani 1.00 d
C(9) C 0.7023(2) 0.4324(3) 0.3631(2) 0.0547(5) Uani 1.00 d
C(10) C 0.7844(2) 0.4468(3) 0.4642(2) 0.0570(5) Uani 1.00 d
C(11) C 0.8778(2) 0.3645(3) 0.4388(2) 0.0512(4) Uani 1.00 d
C(12) C 0.8906(1) 0.2694(2) 0.3138(2) 0.0426(4) Uani 1.00 d
H(1) H 0.771(1) 0.193(3) 0.016(2) 0.05306(7) Uiso 1.00 calc
H(5A) H 0.878(2) 0.421(4) -0.062(2) 0.08998(10) Uiso 1.00 calc
H(5B) H 0.874(2) 0.328(4) -0.211(3) 0.0949(1) Uiso 1.00 calc
H(5C) H 0.975(2) 0.439(4) -0.154(3) 0.1014(1) Uiso 1.00 calc
H(6A) H 1.069(2) 0.174(3) -0.312(2) 0.07784(9) Uiso 1.00 calc
H(6B) H 1.123(2) 0.324(4) -0.195(2) 0.0931(1) Uiso 1.00 calc
H(6C) H 1.176(2) 0.124(3) -0.228(2) 0.07978(9) Uiso 1.00 calc
H(8) H 0.654(1) 0.322(3) 0.166(2) 0.05285(6) Uiso 1.00 calc
H(9) H 0.632(2) 0.491(3) 0.380(2) 0.07433(8) Uiso 1.00 calc
H(10) H 0.776(2) 0.514(3) 0.552(2) 0.07117(8) Uiso 1.00 calc
H(11) H 0.936(2) 0.369(3) 0.511(2) 0.06443(7) Uiso 1.00 calc
H(12) H 0.955(1) 0.213(3) 0.298(2) 0.05074(6) Uiso 1.00 calc

loop_
_atom_site_aniso_label
_atom_site_aniso_U_11
_atom_site_aniso_U_22
_atom_site_aniso_U_33
_atom_site_aniso_U_12
_atom_site_aniso_U_13
_atom_site_aniso_U_23
N(1) 0.0360(7) 0.0586(9) 0.0351(6) 0.0097(6) 0.0024(5) -0.0025(6)
C(2) 0.0340(7) 0.0404(8) 0.0320(7) 0.0012(6) 0.0030(5) -0.0043(6)
C(3) 0.0391(8) 0.0367(8) 0.0324(7) -0.0007(6) 0.0018(6) -0.0018(6)
C(4) 0.0376(8) 0.0394(8) 0.0327(7) -0.0026(6) 0.0056(6) -0.0018(6)
C(5) 0.054(1) 0.0464(10) 0.0518(10) 0.0077(9) 0.0069(8) 0.0088(8)
C(6) 0.0488(10) 0.052(1) 0.0491(10) -0.0014(8) 0.0156(8) 0.0096(8)
C(7) 0.0410(8) 0.0343(8) 0.0348(7) 0.0018(6) 0.0093(6) 0.0044(6)
C(8) 0.0459(9) 0.0448(9) 0.0439(8) 0.0097(7) 0.0095(7) 0.0063(7)
C(9) 0.063(1) 0.048(1) 0.056(1) 0.0121(9) 0.0212(9) -0.0010(8)
C(10) 0.083(1) 0.0449(10) 0.0457(9) -0.0016(9) 0.0213(9) -0.0069(8)
C(11) 0.065(1) 0.0482(10) 0.0405(9) -0.0104(9) 0.0036(8) -0.0007(7)
C(12) 0.0425(9) 0.0440(9) 0.0417(8) -0.0011(7) 0.0060(6) 0.0005(7)

loop_
_atom_type_symbol
_atom_type_description
_atom_type_scat_dispersion_real
_atom_type_scat_dispersion_imag
_atom_type_scat_source
C C 0.003 0.002
;International Tables for Crystallography
(1992, Vol. C, Tables 4.2.6.8 and 6.1.1.4)
;
H H 0.000 0.000
;International Tables for Crystallography
(1992, Vol. C, Table 6.1.1.4)
;
N N 0.006 0.003
;International Tables for Crystallography
(1992, Vol. C, Tables 4.2.6.8 and 6.1.1.4)
;

loop_
_geom_angle_atom_site_label_1
_geom_angle_atom_site_label_2
_geom_angle_atom_site_label_3
_geom_angle
_geom_angle_site_symmetry_1
_geom_angle_site_symmetry_3
_geom_angle_publ_flag
C(2) N(1) C(7) 123.0(1) . . yes
C(2) N(1) H(1) 115.6 . . no
C(7) N(1) H(1) 115.0 . . no
N(1) C(2) C(3) 119.3(1) . . yes
N(1) C(2) C(4) 118.9(1) . 3_755 yes
C(3) C(2) C(4) 121.7(1) . 3_755 yes
C(2) C(3) C(4) 119.0(1) . . yes
C(2) C(3) C(5) 120.4(1) . . yes
C(4) C(3) C(5) 120.6(1) . . yes
C(2) C(4) C(3) 119.2(1) 3_755 . yes
C(2) C(4) C(6) 120.6(1) 3_755 . yes
C(3) C(4) C(6) 120.2(1) . . yes
C(3) C(5) H(5A) 110.5 . . no
C(3) C(5) H(5B) 112.0 . . no
C(3) C(5) H(5C) 112.1 . . no
H(5A) C(5) H(5B) 107.1 . . no
H(5A) C(5) H(5C) 107.2 . . no
H(5B) C(5) H(5C) 107.7 . . no
C(4) C(6) H(6A) 110.6 . . no
C(4) C(6) H(6B) 110.5 . . no
C(4) C(6) H(6C) 110.3 . . no
H(6A) C(6) H(6B) 110.4 . . no
H(6A) C(6) H(6C) 107.4 . . no
H(6B) C(6) H(6C) 107.5 . . no
N(1) C(7) C(8) 118.8(1) . . yes
N(1) C(7) C(12) 122.4(1) . . yes
C(8) C(7) C(12) 118.7(1) . . yes
C(7) C(8) C(9) 120.5(2) . . yes
C(7) C(8) H(8) 117.8 . . no
C(9) C(8) H(8) 121.6 . . no
C(8) C(9) C(10) 120.8(2) . . yes
C(8) C(9) H(9) 119.0 . . no
C(10) C(9) H(9) 120.2 . . no
C(9) C(10) C(11) 118.9(2) . . yes
C(9) C(10) H(10) 120.3 . . no
C(11) C(10) H(10) 120.7 . . no
C(10) C(11) C(12) 121.2(2) . . yes
C(10) C(11) H(11) 120.0 . . no
C(12) C(11) H(11) 118.9 . . no
C(7) C(12) C(11) 119.9(2) . . yes
C(7) C(12) H(12) 119.8 . . no
C(11) C(12) H(12) 120.3 . . no

loop_
_geom_bond_atom_site_label_1
_geom_bond_atom_site_label_2
_geom_bond_distance
_geom_bond_site_symmetry_2
_geom_bond_publ_flag
N(1) C(2) 1.427(2) . yes
N(1) C(7) 1.401(2) . yes
N(1) H(1) 0.886 . no
C(2) C(3) 1.405(2) . yes
C(2) C(4) 1.401(2) 3_755 yes
C(3) C(4) 1.401(2) . yes
C(3) C(5) 1.508(2) . yes
C(4) C(6) 1.512(3) . yes
C(5) H(5A) 0.983 . no
C(5) H(5B) 0.959 . no
C(5) H(5C) 0.996 . no
C(6) H(6A) 0.993 . no
C(6) H(6B) 1.022 . no
C(6) H(6C) 0.969 . no
C(7) C(8) 1.397(2) . yes
C(7) C(12) 1.393(2) . yes
C(8) C(9) 1.379(3) . yes
C(8) H(8) 1.004 . no
C(9) C(10) 1.382(3) . yes
C(9) H(9) 1.024 . no
C(10) C(11) 1.379(3) . yes
C(10) H(10) 0.980 . no
C(11) C(12) 1.389(2) . yes
C(11) H(11) 0.978 . no
C(12) H(12) 0.945 . no
